data_7243957
loop_
_publ_author_name
'Slyusarchuk, Valentyna D.'
'Hawes, Chris S.'

_publ_section_title
;
 Fecht's acid revisited: a spirocyclic dicarboxylate for non-aromatic MOFs
;
_journal_issue 3
_journal_name_full CrystEngComm
_journal_page_first 484
_journal_page_last 490
_journal_paper_doi 10.1039/D1CE01542G
_journal_volume 24
_journal_year 2022
_chemical_formula_moiety 'C21 H20 N2 O4 Zn, 1.3333[C3H7NO], 1.3333[H2O]'
_chemical_formula_sum 'C25 H32 N3.33 O6.67 Zn'
_chemical_formula_weight 551.24
_space_group_crystal_system orthorhombic
_space_group_IT_number 52
_space_group_name_Hall '-P 2a 2bc'
_space_group_name_H-M_alt 'P n n a'
_atom_sites_solution_hydrogens geom
_atom_sites_solution_primary dual
_audit_creation_date 2021-11-17
_audit_creation_method
;
Olex2 1.3
(compiled 2020.11.12 svn.r5f609507 for OlexSys, GUI svn.r6408)
;
_audit_update_record
;
2021-11-18 deposited with the CCDC.	2021-11-22 downloaded from the CCDC.
;
_cell_angle_alpha 90
_cell_angle_beta 90
_cell_angle_gamma 90
_cell_formula_units_Z 4
_cell_length_a 11.3429(10)
_cell_length_b 12.4311(10)
_cell_length_c 18.5115(14)
_cell_measurement_reflns_used 5483
_cell_measurement_temperature 150.0
_cell_measurement_theta_max 26.476
_cell_measurement_theta_min 2.668
_cell_volume 2610.2(4)
_computing_cell_refinement 'SAINT V8.40A (Bruker, 2019)'
_computing_data_collection 'APEX3 (Bruker, 2019)'
_computing_data_reduction 'SAINT V8.40A (Bruker, 2019)'
_computing_molecular_graphics 'Olex2 1.3 (Dolomanov et al., 2009)'
_computing_publication_material 'Olex2 1.3 (Dolomanov et al., 2009)'
_computing_structure_refinement 'XL  (Sheldrick, 2008)'
_computing_structure_solution 'SHELXT 2014/5 (Sheldrick, 2014)'
_diffrn_ambient_temperature 150.0
_diffrn_measured_fraction_theta_full 0.993
_diffrn_measured_fraction_theta_max 0.990
_diffrn_measurement_device_type 'Bruker APEX-II CCD'
_diffrn_measurement_method '\f and \w scans'
_diffrn_radiation_type MoK\a
_diffrn_radiation_wavelength 0.71073
_diffrn_reflns_av_R_equivalents 0.0469
_diffrn_reflns_av_unetI/netI 0.0297
_diffrn_reflns_Laue_measured_fraction_full 0.993
_diffrn_reflns_Laue_measured_fraction_max 0.990
_diffrn_reflns_limit_h_max 14
_diffrn_reflns_limit_h_min -12
_diffrn_reflns_limit_k_max 15
_diffrn_reflns_limit_k_min -15
_diffrn_reflns_limit_l_max 23
_diffrn_reflns_limit_l_min -23
_diffrn_reflns_number 15765
_diffrn_reflns_point_group_measured_fraction_full 0.993
_diffrn_reflns_point_group_measured_fraction_max 0.990
_diffrn_reflns_theta_full 25.242
_diffrn_reflns_theta_max 26.500
_diffrn_reflns_theta_min 3.278
_diffrn_source_current 20.0
_diffrn_source_power 1.0
_diffrn_source_voltage 50.0
_diffrn_standards_number 0
_exptl_absorpt_coefficient_mu 0.988
_exptl_absorpt_correction_T_max 0.7454
_exptl_absorpt_correction_T_min 0.5903
_exptl_absorpt_correction_type multi-scan
_exptl_absorpt_process_details
;
SADABS-2016/2 (Bruker,2016/2) was used for absorption correction.
wR2(int) was 0.0696 before and 0.0557 after correction.
The Ratio of minimum to maximum transmission is 0.7919.
The \l/2 correction factor is Not present.
;
_exptl_crystal_colour colourless
_exptl_crystal_colour_primary colourless
_exptl_crystal_density_diffrn 1.403
_exptl_crystal_description block
_exptl_crystal_F_000 1155
_exptl_crystal_size_max 0.35
_exptl_crystal_size_mid 0.31
_exptl_crystal_size_min 0.16
_refine_diff_density_max 0.330
_refine_diff_density_min -0.363
_refine_diff_density_rms 0.063
_refine_ls_extinction_method none
_refine_ls_goodness_of_fit_ref 1.053
_refine_ls_hydrogen_treatment constr
_refine_ls_matrix_type full
_refine_ls_number_parameters 171
_refine_ls_number_reflns 2688
_refine_ls_number_restraints 81
_refine_ls_restrained_S_all 1.104
_refine_ls_R_factor_all 0.0758
_refine_ls_R_factor_gt 0.0501
_refine_ls_shift/su_max 0.000
_refine_ls_shift/su_mean 0.000
_refine_ls_structure_factor_coef Fsqd
_refine_ls_weighting_details 'w=1/[\s^2^(Fo^2^)+(0.0688P)^2^+3.1454P] where P=(Fo^2^+2Fc^2^)/3'
_refine_ls_weighting_scheme calc
_refine_ls_wR_factor_gt 0.1293
_refine_ls_wR_factor_ref 0.1502
_reflns_Friedel_coverage 0.000
_reflns_number_gt 1849
_reflns_number_total 2688
_reflns_threshold_expression 'I > 2\s(I)'
_cod_data_source_file d1ce01542g2.cif
_cod_data_source_block 2
_cod_depositor_comments 'Adding full bibliography for 7243956--7243957.cif.'
_cod_database_code 7243957
_shelx_shelxl_version_number 2018/3
_shelx_space_group_comment
;
The symmetry employed for this shelxl refinement is uniquely defined
by the following loop, which should always be used as a source of
symmetry information in preference to the above space-group names.
They are only intended as comments.
;
_shelx_estimated_absorpt_t_max 0.858
_shelx_estimated_absorpt_t_min 0.724
_olex2_refinement_description
;
1. Fixed Uiso
 At 1.2 times of:
  All C(H) groups, All C(H,H) groups
2. Restrained distances
 C6-C8
 2.2 with sigma of 0.02
 C7-C4 \\sim C4-C2
 with sigma of 0.02
 C9-C7 \\sim C2-C1
 with sigma of 0.02
 O4-C9 \\sim O3-C9 \\sim O2-C1 \\sim O1-C1
 with sigma of 0.02
 C6-C4 \\sim C8-C4 \\sim C5-C4 \\sim C3-C4
 with sigma of 0.02
3. Uiso/Uaniso restraints and constraints
Uanis(C1) = Uanis(C9)
Uanis(O3) = Uanis(O1)
4. Rigid body (RIGU) restrains
 C4, C1, C2, C3, C5, C6, C7, C8, C9
 with sigma for 1-2 distances of 0.001 and sigma for 1-3 distances of 0.001
5. Others
 Fixed Sof: O1(0.5) O2(0.5) O3(0.5) O4(0.5) C1(0.5) C2(0.5) H2(0.5) C3(0.5)
 H3A(0.5) H3B(0.5) C5(0.5) H5A(0.5) H5B(0.5) C6(0.5) H6A(0.5) H6B(0.5) C7(0.5)
 H7(0.5) C8(0.5) H8A(0.5) H8B(0.5) C9(0.5)
6.a Ternary CH refined with riding coordinates:
 C2(H2), C7(H7)
6.b Secondary CH2 refined with riding coordinates:
 C3(H3A,H3B), C5(H5A,H5B), C6(H6A,H6B), C8(H8A,H8B)
6.c Aromatic/amide H refined with riding coordinates:
 C10(H10), C11(H11), C13(H13), C14(H14), C15(H15)
;
_smtbx_masks_special_details
;
A solvent mask was calculated and 172 electrons were 
found in a volume of 838\%A^3^ in 1 void per unit cell. 
Supporting methods suggest 1.333[C3H7NO], 1.333[H2O] per 
Formula Unit in the bulk material which account for 266 
electrons per unit cell. The solvation in an individual
crystal may be somewhat lower.
;
_smtbx_masks_void_probe_radius 1.2
_smtbx_masks_void_truncation_radius 1.2
_olex2_submission_special_instructions 'No special instructions were received'

loop_
_space_group_symop_operation_xyz
'x, y, z'
'-x+1/2, -y, z'
'-x+1/2, y+1/2, -z+1/2'
'x, -y+1/2, -z+1/2'
'-x, -y, -z'
'x-1/2, y, -z'
'x-1/2, -y-1/2, z-1/2'
'-x, y-1/2, z-1/2'

loop_
_atom_site_label
_atom_site_type_symbol
_atom_site_fract_x
_atom_site_fract_y
_atom_site_fract_z
_atom_site_U_iso_or_equiv
_atom_site_adp_type
_atom_site_occupancy
_atom_site_site_symmetry_order
_atom_site_calc_flag
_atom_site_refinement_flags_posn
_atom_site_refinement_flags_adp
_atom_site_refinement_flags_occupancy
_atom_site_disorder_assembly
_atom_site_disorder_group
Zn1 Zn 0.67144(5) 0.750000 0.750000 0.0428(2) Uani 1 2 d S T P . .
O1 O 0.610(8) 0.621(8) 0.695(5) 0.051(6) Uani 0.5 1 d D . P A -1
O2 O 0.524(3) 0.753(2) 0.651(2) 0.073(6) Uani 0.5 1 d D . P A .
O3 O 0.382(8) 0.369(8) 0.306(5) 0.051(6) Uani 0.5 1 d D . P . .
O4 O 0.501(3) 0.238(2) 0.3548(18) 0.059(4) Uani 0.5 1 d D . P . .
N1 N 0.7873(3) 0.6754(2) 0.81918(13) 0.0443(7) Uani 1 1 d . . . . .
C4 C 0.500000 0.500000 0.500000 0.0715(16) Uani 1 2 d DS . P . .
C10 C 0.7941(4) 0.7012(3) 0.88959(17) 0.0546(10) Uani 1 1 d . . . . .
H10 H 0.752503 0.762921 0.905974 0.066 Uiso 1 1 calc R U . . .
C11 C 0.8569(4) 0.6440(3) 0.93829(17) 0.0560(11) Uani 1 1 d . . . . .
H11 H 0.858468 0.665687 0.987498 0.067 Uiso 1 1 calc R U . . .
C12 C 0.9191(4) 0.5539(3) 0.91641(17) 0.0467(8) Uani 1 1 d . . . . .
C13 C 0.9145(3) 0.5273(3) 0.84393(16) 0.0458(8) Uani 1 1 d . . . . .
H13 H 0.956764 0.466777 0.826240 0.055 Uiso 1 1 calc R U . . .
C14 C 0.8488(3) 0.5888(3) 0.79808(17) 0.0466(8) Uani 1 1 d . . . . .
H14 H 0.846517 0.569234 0.748493 0.056 Uiso 1 1 calc R U . . .
C15 C 0.9876(4) 0.4873(3) 0.96631(17) 0.0495(9) Uani 1 1 d . . . . .
H15 H 1.016506 0.420489 0.948717 0.059 Uiso 1 1 calc R U . . .
C1 C 0.532(2) 0.6529(16) 0.6512(12) 0.043(2) Uani 0.5 1 d D . P A -1
C2 C 0.4922(10) 0.5638(6) 0.6031(4) 0.0498(18) Uani 0.5 1 d D . P A -1
H2 H 0.459507 0.503858 0.632988 0.060 Uiso 0.5 1 calc R U P A -1
C3 C 0.4163(10) 0.5819(9) 0.5401(5) 0.092(3) Uani 0.5 1 d D . P A -1
H3A H 0.418899 0.656112 0.520679 0.111 Uiso 0.5 1 calc R U P A -1
H3B H 0.334178 0.556462 0.546107 0.111 Uiso 0.5 1 calc R U P A -1
C5 C 0.5905(9) 0.5193(9) 0.5519(5) 0.085(3) Uani 0.5 1 d D . P A -1
H5A H 0.649088 0.573874 0.536738 0.102 Uiso 0.5 1 calc R U P A -1
H5B H 0.629484 0.453318 0.569845 0.102 Uiso 0.5 1 calc R U P A -1
C6 C 0.5045(15) 0.5148(7) 0.4138(4) 0.112(4) Uani 0.5 1 d D . P A -1
H6A H 0.433218 0.548357 0.392761 0.135 Uiso 0.5 1 calc R U P A -1
H6B H 0.577481 0.549149 0.395665 0.135 Uiso 0.5 1 calc R U P A -1
C7 C 0.5054(13) 0.3956(7) 0.4113(5) 0.067(3) Uani 0.5 1 d D . P A -1
H7 H 0.587985 0.370347 0.419804 0.081 Uiso 0.5 1 calc R U P A -1
C8 C 0.4406(9) 0.3949(6) 0.4828(3) 0.0602(19) Uani 0.5 1 d D . P A -1
H8A H 0.353838 0.400121 0.478114 0.072 Uiso 0.5 1 calc R U P A -1
H8B H 0.463416 0.335073 0.515159 0.072 Uiso 0.5 1 calc R U P A -1
C9 C 0.452(2) 0.3285(17) 0.3512(12) 0.043(2) Uani 0.5 1 d D . P A -1

loop_
_atom_site_aniso_label
_atom_site_aniso_U_11
_atom_site_aniso_U_22
_atom_site_aniso_U_33
_atom_site_aniso_U_23
_atom_site_aniso_U_13
_atom_site_aniso_U_12
Zn1 0.0705(4) 0.0310(3) 0.0271(3) -0.0027(2) 0.000 0.000
O1 0.076(8) 0.039(13) 0.0375(17) 0.001(6) -0.012(5) -0.008(8)
O2 0.071(14) 0.049(6) 0.099(12) 0.019(6) -0.004(9) 0.021(6)
O3 0.076(8) 0.039(13) 0.0375(17) 0.001(6) -0.012(5) -0.008(8)
O4 0.059(10) 0.052(7) 0.067(6) 0.015(5) -0.008(6) 0.018(5)
N1 0.0711(19) 0.0335(13) 0.0283(12) -0.0023(11) -0.0037(12) -0.0012(13)
C4 0.105(4) 0.062(3) 0.048(2) -0.017(2) 0.006(2) -0.020(3)
C10 0.090(3) 0.0395(18) 0.0345(17) -0.0118(14) -0.0083(17) 0.015(2)
C11 0.097(3) 0.0460(19) 0.0246(15) -0.0104(14) -0.0093(17) 0.014(2)
C12 0.071(2) 0.0358(16) 0.0333(16) -0.0044(13) -0.0041(15) -0.0032(16)
C13 0.064(2) 0.0388(17) 0.0341(16) -0.0101(13) -0.0036(15) 0.0035(16)
C14 0.068(2) 0.0435(18) 0.0288(15) -0.0061(13) 0.0002(15) 0.0022(17)
C15 0.079(3) 0.0353(16) 0.0341(16) -0.0008(13) -0.0042(16) 0.0026(17)
C1 0.057(5) 0.040(5) 0.032(2) -0.002(3) 0.005(3) -0.017(4)
C2 0.074(5) 0.033(4) 0.043(3) -0.002(2) -0.002(3) -0.015(4)
C3 0.118(5) 0.094(5) 0.065(4) -0.044(4) -0.039(3) 0.021(5)
C5 0.095(4) 0.088(6) 0.071(4) -0.043(4) -0.001(3) -0.001(3)
C6 0.231(12) 0.059(4) 0.046(3) -0.013(3) 0.011(4) -0.059(5)
C7 0.093(6) 0.061(4) 0.048(3) -0.016(3) 0.010(3) -0.048(5)
C8 0.098(5) 0.053(3) 0.030(2) -0.004(2) -0.004(3) -0.011(3)
C9 0.057(5) 0.040(5) 0.032(2) -0.002(3) 0.005(3) -0.017(4)

loop_
_atom_type_symbol
_atom_type_description
_atom_type_scat_dispersion_real
_atom_type_scat_dispersion_imag
_atom_type_scat_source
C C 0.0033 0.0016 'International Tables Vol C Tables 4.2.6.8 and 6.1.1.4'
H H 0.0000 0.0000 'International Tables Vol C Tables 4.2.6.8 and 6.1.1.4'
N N 0.0061 0.0033 'International Tables Vol C Tables 4.2.6.8 and 6.1.1.4'
O O 0.0106 0.0060 'International Tables Vol C Tables 4.2.6.8 and 6.1.1.4'
Zn Zn 0.2839 1.4301 'International Tables Vol C Tables 4.2.6.8 and 6.1.1.4'

loop_
_geom_angle_atom_site_label_1
_geom_angle_atom_site_label_2
_geom_angle_atom_site_label_3
_geom_angle
_geom_angle_site_symmetry_1
_geom_angle_site_symmetry_3
_geom_angle_publ_flag
O1 Zn1 O2 97(3) . 4_566 ?
O1 Zn1 O2 53.8(9) . . ?
O1 Zn1 N1 105(3) . 4_566 ?
O1 Zn1 N1 100.2(11) . . ?
O2 Zn1 O2 95.2(19) . 4_566 ?
O3 Zn1 O1 3(7) 5_666 . ?
O3 Zn1 O1 141.3(2) 8_666 . ?
O3 Zn1 O2 52.9(16) 8_666 4_566 ?
O3 Zn1 O2 52.9(16) 5_666 . ?
O3 Zn1 O2 100(4) 8_666 . ?
O3 Zn1 O2 100(4) 5_666 4_566 ?
O3 Zn1 O3 143(6) 5_666 8_666 ?
O3 Zn1 N1 102(3) 8_666 . ?
O3 Zn1 N1 102(3) 5_666 4_566 ?
O3 Zn1 N1 101.0(12) 5_666 . ?
O3 Zn1 N1 101.0(12) 8_666 4_566 ?
N1 Zn1 O2 153.9(6) . . ?
N1 Zn1 O2 153.9(6) 4_566 4_566 ?
N1 Zn1 O2 87.9(9) 4_566 . ?
N1 Zn1 O2 87.9(9) . 4_566 ?
N1 Zn1 N1 100.55(17) . 4_566 ?
C1 O1 Zn1 108(6) . . ?
O4 O2 Zn1 149(10) 5_666 . ?
O4 O2 C1 112(10) 5_666 . ?
C1 O2 Zn1 86.4(15) . . ?
C9 O3 Zn1 105(6) . 5_666 ?
O2 O4 C9 46(9) 5_666 . ?
C10 N1 Zn1 122.2(2) . . ?
C14 N1 Zn1 120.9(2) . . ?
C14 N1 C10 116.3(3) . . ?
C3 C4 C6 114.3(6) . . ?
C5 C4 C3 90.4(5) . . ?
C5 C4 C6 128.8(6) . . ?
C5 C4 C8 127.7(5) . . ?
C8 C4 C3 113.0(6) . . ?
C8 C4 C6 84.5(4) . . ?
N1 C10 H10 118.3 . . ?
N1 C10 C11 123.5(3) . . ?
C11 C10 H10 118.3 . . ?
C10 C11 H11 120.0 . . ?
C10 C11 C12 120.0(3) . . ?
C12 C11 H11 120.0 . . ?
C11 C12 C15 122.9(3) . . ?
C13 C12 C11 117.3(3) . . ?
C13 C12 C15 119.8(3) . . ?
C12 C13 H13 120.3 . . ?
C14 C13 C12 119.3(3) . . ?
C14 C13 H13 120.3 . . ?
N1 C14 C13 123.6(3) . . ?
N1 C14 H14 118.2 . . ?
C13 C14 H14 118.2 . . ?
C12 C15 H15 117.5 . . ?
C15 C15 C12 125.1(4) 5_767 . ?
C15 C15 H15 117.5 5_767 . ?
O1 C1 C2 111(5) . . ?
O2 C1 O1 111(5) . . ?
O2 C1 C2 136(3) . . ?
C1 C2 H2 109.7 . . ?
C1 C2 C5 114.0(13) . . ?
C3 C2 C1 122.6(13) . . ?
C3 C2 H2 109.7 . . ?
C3 C2 C5 89.5(6) . . ?
C5 C2 H2 109.7 . . ?
C4 C3 H3A 114.4 . . ?
C4 C3 H3B 114.4 . . ?
C2 C3 C4 85.5(6) . . ?
C2 C3 H3A 114.4 . . ?
C2 C3 H3B 114.4 . . ?
H3A C3 H3B 111.5 . . ?
C4 C5 C2 87.4(7) . . ?
C4 C5 H5A 114.1 . . ?
C4 C5 H5B 114.1 . . ?
C2 C5 H5A 114.1 . . ?
C2 C5 H5B 114.1 . . ?
H5A C5 H5B 111.3 . . ?
C4 C6 H6A 114.4 . . ?
C4 C6 H6B 114.4 . . ?
H6A C6 H6B 111.6 . . ?
C7 C6 C4 85.2(5) . . ?
C7 C6 H6A 114.4 . . ?
C7 C6 H6B 114.4 . . ?
C6 C7 H7 108.4 . . ?
C6 C7 C8 88.5(7) . . ?
C6 C7 C9 124.8(14) . . ?
C8 C7 H7 108.4 . . ?
C8 C7 C9 116.4(12) . . ?
C9 C7 H7 108.4 . . ?
C4 C8 C7 87.9(5) . . ?
C4 C8 H8A 114.0 . . ?
C4 C8 H8B 114.0 . . ?
C7 C8 H8A 114.0 . . ?
C7 C8 H8B 114.0 . . ?
H8A C8 H8B 111.2 . . ?
O3 C9 C7 121(5) . . ?
O4 C9 O3 132(5) . . ?
O4 C9 C7 106(2) . . ?

loop_
_geom_bond_atom_site_label_1
_geom_bond_atom_site_label_2
_geom_bond_distance
_geom_bond_site_symmetry_2
_geom_bond_publ_flag
Zn1 O1 2.02(10) . ?
Zn1 O2 2.47(3) . ?
Zn1 O2 2.47(3) 4_566 ?
Zn1 O3 1.90(10) 8_666 ?
Zn1 O3 1.90(10) 5_666 ?
Zn1 N1 2.055(3) . ?
Zn1 N1 2.056(3) 4_566 ?
O1 C1 1.262(13) . ?
O2 O4 0.32(6) 5_666 ?
O2 C1 1.250(14) . ?
O3 C9 1.262(12) . ?
O4 C9 1.247(13) . ?
N1 C10 1.344(4) . ?
N1 C14 1.342(4) . ?
C4 C3 1.577(9) . ?
C4 C5 1.426(9) . ?
C4 C6 1.606(8) . ?
C4 C8 1.504(7) . ?
C10 H10 0.9500 . ?
C10 C11 1.351(5) . ?
C11 H11 0.9500 . ?
C11 C12 1.385(5) . ?
C12 C13 1.383(4) . ?
C12 C15 1.464(5) . ?
C13 H13 0.9500 . ?
C13 C14 1.364(5) . ?
C14 H14 0.9500 . ?
C15 C15 1.317(6) 5_767 ?
C15 H15 0.9500 . ?
C1 C2 1.492(10) . ?
C2 H2 1.0000 . ?
C2 C3 1.468(13) . ?
C2 C5 1.564(13) . ?
C3 H3A 0.9900 . ?
C3 H3B 0.9900 . ?
C5 H5A 0.9900 . ?
C5 H5B 0.9900 . ?
C6 H6A 0.9900 . ?
C6 H6B 0.9900 . ?
C6 C7 1.483(12) . ?
C7 H7 1.0000 . ?
C7 C8 1.514(12) . ?
C7 C9 1.516(11) . ?
C8 H8A 0.9900 . ?
C8 H8B 0.9900 . ?

loop_
_geom_torsion_atom_site_label_1
_geom_torsion_atom_site_label_2
_geom_torsion_atom_site_label_3
_geom_torsion_atom_site_label_4
_geom_torsion
_geom_torsion_site_symmetry_1
_geom_torsion_site_symmetry_2
_geom_torsion_site_symmetry_3
_geom_torsion_site_symmetry_4
_geom_torsion_publ_flag
Zn1 O1 C1 O2 5(8) . . . . ?
Zn1 O1 C1 C2 174(3) . . . . ?
Zn1 O2 C1 O1 -4(6) . . . . ?
Zn1 O2 C1 C2 -169(3) . . . . ?
Zn1 O3 C9 O4 14(11) 5_666 . . . ?
Zn1 O3 C9 C7 -174(2) 5_666 . . . ?
Zn1 N1 C10 C11 170.5(3) . . . . ?
Zn1 N1 C14 C13 -170.8(3) . . . . ?
O1 C1 C2 C3 -170(6) . . . . ?
O1 C1 C2 C5 -64(6) . . . . ?
O2 O4 C9 O3 -32(20) 5_666 . . . ?
O2 O4 C9 C7 155(17) 5_666 . . . ?
O2 C1 C2 C3 -6(5) . . . . ?
O2 C1 C2 C5 100(4) . . . . ?
O4 O2 C1 O1 -159(16) 5_666 . . . ?
O4 O2 C1 C2 36(17) 5_666 . . . ?
N1 C10 C11 C12 0.3(7) . . . . ?
C4 C6 C7 C8 27.2(8) . . . . ?
C4 C6 C7 C9 148.8(15) . . . . ?
C10 N1 C14 C13 0.8(5) . . . . ?
C10 C11 C12 C13 0.8(6) . . . . ?
C10 C11 C12 C15 -179.1(4) . . . . ?
C11 C12 C13 C14 -1.0(6) . . . . ?
C11 C12 C15 C15 -10.4(8) . . . 5_767 ?
C12 C13 C14 N1 0.2(6) . . . . ?
C13 C12 C15 C15 169.7(5) . . . 5_767 ?
C14 N1 C10 C11 -1.1(6) . . . . ?
C15 C12 C13 C14 178.9(3) . . . . ?
C1 C2 C3 C4 137.5(14) . . . . ?
C1 C2 C5 C4 -146.9(13) . . . . ?
C3 C4 C5 C2 19.5(7) . . . . ?
C3 C4 C6 C7 -140.3(8) . . . . ?
C3 C4 C8 C7 140.9(7) . . . . ?
C3 C2 C5 C4 -21.0(8) . . . . ?
C5 C4 C3 C2 -20.9(8) . . . . ?
C5 C4 C6 C7 107.8(9) . . . . ?
C5 C4 C8 C7 -109.3(8) . . . . ?
C5 C2 C3 C4 19.0(7) . . . . ?
C6 C4 C3 C2 -154.6(6) . . . . ?
C6 C4 C5 C2 141.8(6) . . . . ?
C6 C4 C8 C7 26.8(9) . . . . ?
C6 C7 C8 C4 -29.1(9) . . . . ?
C6 C7 C9 O3 -15(7) . . . . ?
C6 C7 C9 O4 159(2) . . . . ?
C8 C4 C3 C2 111.0(6) . . . . ?
C8 C4 C5 C2 -100.5(7) . . . . ?
C8 C4 C6 C7 -27.5(9) . . . . ?
C8 C7 C9 O3 93(7) . . . . ?
C8 C7 C9 O4 -92(3) . . . . ?
C9 C7 C8 C4 -157.8(14) . . . . ?

loop_
_smtbx_masks_void_nr
_smtbx_masks_void_average_x
_smtbx_masks_void_average_y
_smtbx_masks_void_average_z
_smtbx_masks_void_volume
_smtbx_masks_void_count_electrons
_smtbx_masks_void_content
1 -0.250 -0.357 0.250 418.8 86.1 '2.6666 DMF,2.6666 H2O'
2 0.250 -0.097 0.750 418.8 86.5 '2.6666 DMF,2.6666 H2O'
